data_4023870
loop_
_publ_author_name
'Adam M.-P. Pederson'
'Elizabeth M. Ward'
'Daniel V. Schoonover'
'Carla Slebodnick'
'Harry W. Gibson'

_publ_contact_author 'Gibson, H. W.'
_publ_contact_author_email hwgibson@vt.edu
_publ_section_title
;
 High-Yielding, Regiospecific Synthesis of
 cis(4,4')-Di(carbomethoxybenzo)-30-crown-10, Its Conversion
 to a Pyridyl Cryptand and Strong Complexation
 of 2,2'- and 4,4'-Bipyridinium Derivatives
;
_journal_name_full 'Journal of Organic Chemistry'
_journal_page_first 9094
_journal_page_last 9101
_journal_paper_doi 10.1021/jo801886x
_journal_volume 73
_journal_year 2008
_chemical_compound_source 'synthesis as described'
_chemical_formula_moiety 'C37 H45 N O14'
_chemical_formula_sum 'C37 H45 N O14'
_chemical_formula_weight 727.74
_chemical_name_systematic
;
 ?
;
_space_group_IT_number 2
_symmetry_cell_setting triclinic
_symmetry_Int_Tables_number 2
_symmetry_space_group_name_Hall '-P 1'
_symmetry_space_group_name_H-M 'P -1'
_atom_sites_solution_hydrogens geom
_atom_sites_solution_primary direct
_atom_sites_solution_secondary difmap
_audit_creation_date 2008-06-23T16:24:43-00:00
_audit_creation_method 'WinGX routine CIF_UPDATE'
_cell_angle_alpha 73.219(6)
_cell_angle_beta 87.759(5)
_cell_angle_gamma 64.149(7)
_cell_formula_units_Z 2
_cell_length_a 11.3377(8)
_cell_length_b 12.6716(8)
_cell_length_c 14.0225(9)
_cell_measurement_reflns_used 2659
_cell_measurement_temperature 100(2)
_cell_measurement_theta_max 135
_cell_measurement_theta_min 1
_cell_measurement_wavelength 0.71073
_cell_volume 1726.9(2)
_computing_cell_refinement 'CrysAlisPro (Oxford Diffraction)'
_computing_data_collection 'CrysAlisPro (Oxford Diffraction)'
_computing_data_reduction 'CrysAlisPro (Oxford Diffraction)'
_computing_molecular_graphics 'SHELXTL (Sheldrick, G. M. (2008). Acta Cryst. A64, 112-122.)'
_computing_publication_material 'SHELXTL (Sheldrick, G. M. (2008). Acta Cryst. A64, 112-122.)'
_computing_structure_refinement 'SHELXL-97 (Sheldrick, 1997)'
_computing_structure_solution 'SHELXS-97 (Sheldrick, G. M. (2008). Acta Cryst. A64, 112-122.)'
_diffrn_ambient_temperature 100(2)
_diffrn_detector CCD
_diffrn_detector_area_resol_mean 16.0355
_diffrn_measured_fraction_theta_full 0.945
_diffrn_measured_fraction_theta_max 0.945
_diffrn_measurement_device '\k-geometry diffractometer'
_diffrn_measurement_device_type 'Oxford Diffraction Gemini Ultra'
_diffrn_measurement_method 'phi and omega scans'
_diffrn_radiation_monochromator graphite
_diffrn_radiation_probe x-ray
_diffrn_radiation_type CuK\a
_diffrn_radiation_wavelength 1.54184
_diffrn_reflns_av_R_equivalents 0.0332
_diffrn_reflns_av_unetI/netI 0.0887
_diffrn_reflns_limit_h_max 13
_diffrn_reflns_limit_h_min -13
_diffrn_reflns_limit_k_max 14
_diffrn_reflns_limit_k_min -13
_diffrn_reflns_limit_l_max 16
_diffrn_reflns_limit_l_min -16
_diffrn_reflns_number 8591
_diffrn_reflns_theta_full 62.5
_diffrn_reflns_theta_max 62.55
_diffrn_reflns_theta_min 4.07
_diffrn_source 'Enhance (Cu) X-ray Source'
_diffrn_standards_decay_% <2%
_diffrn_standards_interval_count 50
_diffrn_standards_number 2
_exptl_absorpt_coefficient_mu 0.902
_exptl_absorpt_correction_T_max 0.984
_exptl_absorpt_correction_T_min 0.869
_exptl_absorpt_correction_type gaussian
_exptl_absorpt_process_details 'CrysAlisPro (Oxford Diffraction)'
_exptl_crystal_colour colorless
_exptl_crystal_density_diffrn 1.4
_exptl_crystal_density_method 'not measured'
_exptl_crystal_description prism
_exptl_crystal_F_000 772
_exptl_crystal_size_max 0.179
_exptl_crystal_size_mid 0.138
_exptl_crystal_size_min 0.016
_refine_diff_density_max 0.266
_refine_diff_density_min -0.243
_refine_diff_density_rms 0.048
_refine_ls_extinction_method none
_refine_ls_goodness_of_fit_ref 0.79
_refine_ls_hydrogen_treatment constr
_refine_ls_matrix_type full
_refine_ls_number_parameters 469
_refine_ls_number_reflns 5205
_refine_ls_number_restraints 0
_refine_ls_restrained_S_all 0.79
_refine_ls_R_factor_all 0.0594
_refine_ls_R_factor_gt 0.0368
_refine_ls_shift/su_max 0
_refine_ls_shift/su_mean 0
_refine_ls_structure_factor_coef Fsqd
_refine_ls_weighting_details 'calc w=1/[\s^2^(Fo^2^)+(0.0220P)^2^+0.0000P] where P=(Fo^2^+2Fc^2^)/3'
_refine_ls_weighting_scheme calc
_refine_ls_wR_factor_gt 0.0717
_refine_ls_wR_factor_ref 0.0753
_reflns_number_gt 3353
_reflns_number_total 5205
_reflns_threshold_expression >2sigma(I)
_cod_data_source_file jo801886x_si_002.cif
_cod_data_source_block amp007
_cod_depositor_comments
;
The following automatic conversions were performed:
'_exptl_absorpt_correction_type' value 'Gaussian' changed to 'gaussian'
according to '/home/saulius/struct/CIF-dictionaries/cif_core.dic'
dictionary named 'cif_core.dic' version 2.4.1 from 2010-06-29.

Automatic conversion script
Id: cif_fix_enum 1527 2010-12-29 10:47:43Z saulius 
;
_cod_database_code 4023870

loop_
_symmetry_equiv_pos_as_xyz
'x, y, z'
'-x, -y, -z'

loop_
_atom_site_label
_atom_site_type_symbol
_atom_site_fract_x
_atom_site_fract_y
_atom_site_fract_z
_atom_site_U_iso_or_equiv
_atom_site_adp_type
_atom_site_occupancy
_atom_site_symmetry_multiplicity
_atom_site_calc_flag
_atom_site_refinement_flags
_atom_site_disorder_assembly
_atom_site_disorder_group
C1 C 0.2502(2) 0.3538(2) 0.58580(15) 0.0179(5) Uani 1 1 d . . .
C2 C 0.2867(2) 0.2681(2) 0.53452(16) 0.0211(5) Uani 1 1 d . . .
H2 H 0.255 0.2933 0.4661 0.025 Uiso 1 1 calc R . .
C3 C 0.3699(2) 0.1447(2) 0.58267(16) 0.0214(5) Uani 1 1 d . . .
H3 H 0.3948 0.0866 0.5465 0.026 Uiso 1 1 calc R . .
C4 C 0.4166(2) 0.1059(2) 0.68256(15) 0.0182(5) Uani 1 1 d . . .
C5 C 0.3740(2) 0.1912(2) 0.73644(15) 0.0175(5) Uani 1 1 d . . .
C6 C 0.29314(19) 0.3142(2) 0.68773(15) 0.0179(5) Uani 1 1 d . . .
H6 H 0.2666 0.3723 0.724 0.021 Uiso 1 1 calc R . .
C7 C 0.0027(2) 0.1568(2) 0.36951(15) 0.0188(5) Uani 1 1 d . . .
C8 C 0.0790(2) 0.0732(2) 0.32148(15) 0.0217(5) Uani 1 1 d . . .
H8 H 0.057 0.0892 0.2524 0.026 Uiso 1 1 calc R . .
C9 C 0.1877(2) -0.0343(2) 0.37233(16) 0.0225(5) Uani 1 1 d . . .
H9 H 0.2397 -0.091 0.3381 0.027 Uiso 1 1 calc R . .
C10 C 0.2205(2) -0.0589(2) 0.47389(16) 0.0188(5) Uani 1 1 d . . .
C11 C 0.1457(2) 0.0270(2) 0.52287(15) 0.0178(5) Uani 1 1 d . . .
C12 C 0.0378(2) 0.1345(2) 0.47110(15) 0.0184(5) Uani 1 1 d . . .
H12 H -0.0125 0.1932 0.5042 0.022 Uiso 1 1 calc R . .
C13 C -0.1188(2) 0.2690(2) 0.31499(16) 0.0210(5) Uani 1 1 d . . .
H13A H -0.1464 0.2572 0.2543 0.025 Uiso 1 1 calc R . .
H13B H -0.1915 0.2826 0.3586 0.025 Uiso 1 1 calc R . .
C14 C -0.0649(2) 0.4161(2) 0.19434(16) 0.0244(5) Uani 1 1 d . . .
C15 C -0.01632(19) 0.5113(2) 0.18479(15) 0.0187(5) Uani 1 1 d . . .
C16 C -0.0170(2) 0.5897(2) 0.09137(16) 0.0218(5) Uani 1 1 d . . .
H16 H -0.0515 0.5862 0.0323 0.026 Uiso 1 1 calc R . .
C17 C 0.0332(2) 0.6721(2) 0.08638(16) 0.0221(5) Uani 1 1 d . . .
H17 H 0.0347 0.7259 0.0236 0.027 Uiso 1 1 calc R . .
C18 C 0.0818(2) 0.6756(2) 0.17434(15) 0.0201(5) Uani 1 1 d . . .
H18 H 0.1177 0.7311 0.1732 0.024 Uiso 1 1 calc R . .
C19 C 0.07625(19) 0.59536(19) 0.26398(15) 0.0180(5) Uani 1 1 d . . .
C20 C 0.12622(19) 0.5970(2) 0.36099(16) 0.0185(5) Uani 1 1 d . . .
C21 C 0.1703(2) 0.4901(2) 0.53709(15) 0.0189(5) Uani 1 1 d . . .
H21A H 0.0965 0.5238 0.5767 0.023 Uiso 1 1 calc R . .
H21B H 0.2262 0.5329 0.5335 0.023 Uiso 1 1 calc R . .
C22 C 0.3509(2) 0.2205(2) 0.89858(15) 0.0212(5) Uani 1 1 d . . .
H22A H 0.2587 0.2759 0.8693 0.025 Uiso 1 1 calc R . .
H22B H 0.3948 0.2718 0.9027 0.025 Uiso 1 1 calc R . .
C23 C 0.3526(2) 0.1401(2) 1.00113(15) 0.0196(5) Uani 1 1 d . . .
H23A H 0.4443 0.0815 1.0296 0.023 Uiso 1 1 calc R . .
H23B H 0.3111 0.1907 1.0462 0.023 Uiso 1 1 calc R . .
C24 C 0.2461(2) 0.0182(2) 1.08293(15) 0.0225(5) Uani 1 1 d . . .
H24A H 0.1902 0.0809 1.115 0.027 Uiso 1 1 calc R . .
H24B H 0.3266 -0.0407 1.1289 0.027 Uiso 1 1 calc R . .
C25 C 0.1724(2) -0.0484(2) 1.06248(17) 0.0243(5) Uani 1 1 d . . .
H25A H 0.1143 -0.0544 1.1162 0.029 Uiso 1 1 calc R . .
H25B H 0.1155 0.0013 0.9986 0.029 Uiso 1 1 calc R . .
C26 C 0.3255(2) -0.1762(2) 0.96951(15) 0.0213(5) Uani 1 1 d . . .
H26A H 0.4105 -0.2514 0.988 0.026 Uiso 1 1 calc R . .
H26B H 0.345 -0.1045 0.9471 0.026 Uiso 1 1 calc R . .
C27 C 0.2510(2) -0.1784(2) 0.88389(16) 0.0220(5) Uani 1 1 d . . .
H27A H 0.3122 -0.202 0.8332 0.026 Uiso 1 1 calc R . .
H27B H 0.2203 -0.2427 0.9092 0.026 Uiso 1 1 calc R . .
C28 C 0.1765(2) 0.0299(2) 0.78129(16) 0.0201(5) Uani 1 1 d . . .
H28A H 0.2736 -0.0053 0.782 0.024 Uiso 1 1 calc R . .
H28B H 0.1472 0.0958 0.8137 0.024 Uiso 1 1 calc R . .
C29 C 0.1145(2) 0.0832(2) 0.67482(15) 0.0193(5) Uani 1 1 d . . .
H29A H 0.0209 0.0992 0.6732 0.023 Uiso 1 1 calc R . .
H29B H 0.1188 0.1618 0.6426 0.023 Uiso 1 1 calc R . .
C30 C 0.3903(2) -0.2581(2) 0.48358(16) 0.0219(5) Uani 1 1 d . . .
H30A H 0.4364 -0.228 0.4289 0.026 Uiso 1 1 calc R . .
H30B H 0.327 -0.2776 0.4543 0.026 Uiso 1 1 calc R . .
C31 C 0.4876(2) -0.3706(2) 0.55947(16) 0.0225(5) Uani 1 1 d . . .
H31A H 0.5583 -0.4216 0.5257 0.027 Uiso 1 1 calc R . .
H31B H 0.5282 -0.3469 0.6057 0.027 Uiso 1 1 calc R . .
C32 C 0.5098(2) -0.5533(2) 0.68339(17) 0.0250(5) Uani 1 1 d . . .
H32A H 0.5986 -0.5798 0.6597 0.03 Uiso 1 1 calc R . .
H32B H 0.4801 -0.6165 0.6848 0.03 Uiso 1 1 calc R . .
C33 C 0.5190(2) -0.5465(2) 0.78739(17) 0.0265(5) Uani 1 1 d . . .
H33A H 0.4294 -0.5062 0.8074 0.032 Uiso 1 1 calc R . .
H33B H 0.5646 -0.6305 0.8346 0.032 Uiso 1 1 calc R . .
C34 C 0.5995(2) -0.4693(2) 0.88945(16) 0.0258(5) Uani 1 1 d . . .
H34A H 0.6509 -0.5521 0.9371 0.031 Uiso 1 1 calc R . .
H34B H 0.5105 -0.433 0.9118 0.031 Uiso 1 1 calc R . .
C35 C 0.6665(2) -0.3896(2) 0.88725(17) 0.0281(5) Uani 1 1 d . . .
H35A H 0.6851 -0.3918 0.9564 0.034 Uiso 1 1 calc R . .
H35B H 0.7514 -0.4215 0.8583 0.034 Uiso 1 1 calc R . .
C36 C 0.6478(2) -0.2194(2) 0.75035(17) 0.0276(5) Uani 1 1 d . . .
H36A H 0.6899 -0.2795 0.7128 0.033 Uiso 1 1 calc R . .
H36B H 0.7172 -0.206 0.7782 0.033 Uiso 1 1 calc R . .
C37 C 0.5482(2) -0.1007(2) 0.68168(17) 0.0278(5) Uani 1 1 d . . .
H37A H 0.5888 -0.072 0.6222 0.033 Uiso 1 1 calc R . .
H37B H 0.4742 -0.112 0.6587 0.033 Uiso 1 1 calc R . .
N1 N 0.02894(16) 0.51446(16) 0.27007(12) 0.0174(4) Uani 1 1 d . . .
O1 O -0.09100(15) 0.37652(14) 0.28666(10) 0.0225(3) Uani 1 1 d . . .
O2 O -0.0777(3) 0.3818(2) 0.12608(13) 0.0627(7) Uani 1 1 d . . .
O3 O 0.16553(14) 0.66881(14) 0.36762(11) 0.0231(3) Uani 1 1 d . . .
O4 O 0.11992(14) 0.50839(14) 0.43718(10) 0.0211(3) Uani 1 1 d . . .
O5 O 0.41800(14) 0.14489(14) 0.83654(10) 0.0192(3) Uani 1 1 d . . .
O6 O 0.28080(14) 0.07585(14) 0.99047(10) 0.0214(3) Uani 1 1 d . . .
O7 O 0.25426(15) -0.16950(14) 1.05639(11) 0.0250(4) Uani 1 1 d . . .
O8 O 0.14022(14) -0.06452(14) 0.83641(10) 0.0217(3) Uani 1 1 d . . .
O9 O 0.18627(14) -0.00472(13) 0.62285(10) 0.0190(3) Uani 1 1 d . . .
O10 O 0.32122(14) -0.16486(14) 0.53177(10) 0.0216(3) Uani 1 1 d . . .
O11 O 0.42191(14) -0.43955(14) 0.61443(11) 0.0233(3) Uani 1 1 d . . .
O12 O 0.58958(14) -0.47829(14) 0.79173(11) 0.0237(3) Uani 1 1 d . . .
O13 O 0.58528(15) -0.26617(14) 0.82900(12) 0.0267(4) Uani 1 1 d . . .
O14 O 0.50109(14) -0.01206(14) 0.73578(10) 0.0207(3) Uani 1 1 d . . .

loop_
_atom_site_aniso_label
_atom_site_aniso_U_11
_atom_site_aniso_U_22
_atom_site_aniso_U_33
_atom_site_aniso_U_23
_atom_site_aniso_U_13
_atom_site_aniso_U_12
C1 0.0179(10) 0.0205(12) 0.0181(11) -0.0041(9) 0.0035(8) -0.0122(9)
C2 0.0272(11) 0.0245(13) 0.0154(10) -0.0044(10) 0.0024(9) -0.0160(10)
C3 0.0284(12) 0.0225(13) 0.0195(11) -0.0104(10) 0.0050(9) -0.0145(10)
C4 0.0199(11) 0.0181(12) 0.0190(11) -0.0053(10) 0.0048(9) -0.0110(9)
C5 0.0197(10) 0.0220(13) 0.0145(10) -0.0044(9) 0.0025(8) -0.0135(9)
C6 0.0186(10) 0.0194(12) 0.0197(11) -0.0073(9) 0.0053(8) -0.0113(9)
C7 0.0226(11) 0.0218(12) 0.0161(11) -0.0024(9) 0.0022(9) -0.0156(10)
C8 0.0272(11) 0.0278(13) 0.0144(11) -0.0050(10) 0.0041(9) -0.0170(10)
C9 0.0285(12) 0.0251(13) 0.0188(11) -0.0103(10) 0.0068(9) -0.0143(10)
C10 0.0203(11) 0.0194(12) 0.0191(11) -0.0052(10) 0.0026(9) -0.0115(10)
C11 0.0226(11) 0.0197(12) 0.0172(11) -0.0045(9) 0.0012(9) -0.0154(10)
C12 0.0227(11) 0.0171(12) 0.0188(11) -0.0056(9) 0.0028(9) -0.0118(9)
C13 0.0272(11) 0.0215(12) 0.0199(11) -0.0045(9) 0.0026(9) -0.0167(10)
C14 0.0292(12) 0.0310(14) 0.0167(12) -0.0060(10) 0.0057(9) -0.0177(11)
C15 0.0182(10) 0.0188(12) 0.0168(11) -0.0044(9) 0.0046(8) -0.0070(9)
C16 0.0226(11) 0.0211(12) 0.0182(11) -0.0038(9) 0.0044(9) -0.0082(9)
C17 0.0236(11) 0.0189(12) 0.0182(11) -0.0002(9) 0.0062(9) -0.0081(10)
C18 0.0207(10) 0.0143(11) 0.0222(11) -0.0018(9) 0.0042(9) -0.0075(9)
C19 0.0141(10) 0.0141(11) 0.0217(11) -0.0052(9) 0.0038(8) -0.0030(9)
C20 0.0154(10) 0.0149(12) 0.0223(11) -0.0048(9) 0.0039(8) -0.0048(9)
C21 0.0239(11) 0.0199(12) 0.0156(10) -0.0050(9) 0.0002(8) -0.0121(9)
C22 0.0272(11) 0.0185(12) 0.0196(11) -0.0092(9) 0.0051(9) -0.0098(10)
C23 0.0244(11) 0.0204(12) 0.0185(11) -0.0089(9) 0.0038(9) -0.0122(9)
C24 0.0267(11) 0.0262(13) 0.0175(11) -0.0067(10) 0.0082(9) -0.0147(10)
C25 0.0254(11) 0.0267(14) 0.0240(11) -0.0086(10) 0.0090(9) -0.0143(10)
C26 0.0242(11) 0.0198(12) 0.0184(11) -0.0050(9) 0.0029(9) -0.0091(9)
C27 0.0249(11) 0.0202(12) 0.0214(11) -0.0039(10) 0.0013(9) -0.0120(10)
C28 0.0249(11) 0.0181(12) 0.0203(11) -0.0053(9) 0.0029(9) -0.0126(9)
C29 0.0226(11) 0.0168(12) 0.0176(11) -0.0059(9) 0.0019(9) -0.0077(9)
C30 0.0233(11) 0.0214(13) 0.0242(12) -0.0123(10) 0.0070(9) -0.0099(9)
C31 0.0201(11) 0.0278(13) 0.0262(12) -0.0109(10) 0.0083(9) -0.0154(10)
C32 0.0232(11) 0.0163(12) 0.0358(13) -0.0075(10) 0.0007(10) -0.0092(10)
C33 0.0302(12) 0.0195(12) 0.0333(13) -0.0033(10) 0.0038(10) -0.0172(10)
C34 0.0343(12) 0.0200(13) 0.0206(11) -0.0049(10) 0.0031(10) -0.0106(10)
C35 0.0328(13) 0.0190(13) 0.0291(12) -0.0053(10) -0.0049(10) -0.0092(10)
C36 0.0304(12) 0.0257(14) 0.0220(12) -0.0112(10) 0.0075(10) -0.0061(10)
C37 0.0357(13) 0.0236(14) 0.0215(12) -0.0117(10) 0.0055(10) -0.0080(11)
N1 0.0169(8) 0.0162(10) 0.0191(9) -0.0053(7) 0.0035(7) -0.0074(7)
O1 0.0356(8) 0.0200(8) 0.0167(8) -0.0036(6) 0.0051(6) -0.0182(7)
O2 0.132(2) 0.0941(18) 0.0214(10) -0.0246(10) 0.0275(11) -0.0992(18)
O3 0.0288(8) 0.0185(8) 0.0248(8) -0.0044(7) 0.0015(6) -0.0141(7)
O4 0.0298(8) 0.0225(8) 0.0144(7) -0.0008(6) 0.0000(6) -0.0174(7)
O5 0.0222(7) 0.0205(8) 0.0139(7) -0.0065(6) 0.0026(6) -0.0078(6)
O6 0.0306(8) 0.0249(9) 0.0164(7) -0.0067(6) 0.0055(6) -0.0188(7)
O7 0.0358(9) 0.0218(9) 0.0197(8) -0.0041(7) 0.0071(7) -0.0165(7)
O8 0.0215(7) 0.0223(9) 0.0197(7) -0.0014(6) 0.0011(6) -0.0113(7)
O9 0.0236(7) 0.0179(8) 0.0147(7) -0.0051(6) 0.0010(6) -0.0083(6)
O10 0.0246(8) 0.0201(9) 0.0197(8) -0.0082(7) 0.0027(6) -0.0083(7)
O11 0.0199(7) 0.0231(9) 0.0277(8) -0.0059(7) 0.0039(6) -0.0115(7)
O12 0.0295(8) 0.0235(9) 0.0226(8) -0.0072(7) 0.0043(6) -0.0159(7)
O13 0.0272(8) 0.0155(9) 0.0337(9) -0.0052(7) 0.0030(7) -0.0076(7)
O14 0.0278(8) 0.0165(8) 0.0172(7) -0.0073(6) 0.0034(6) -0.0082(7)

loop_
_atom_type_symbol
_atom_type_description
_atom_type_scat_dispersion_real
_atom_type_scat_dispersion_imag
_atom_type_scat_source
C C 0.0181 0.0091 'International Tables Vol C Tables 4.2.6.8 and 6.1.1.4'
H H 0 0 'International Tables Vol C Tables 4.2.6.8 and 6.1.1.4'
N N 0.0311 0.018 'International Tables Vol C Tables 4.2.6.8 and 6.1.1.4'
O O 0.0492 0.0322 'International Tables Vol C Tables 4.2.6.8 and 6.1.1.4'

loop_
_geom_angle_atom_site_label_1
_geom_angle_atom_site_label_2
_geom_angle_atom_site_label_3
_geom_angle
_geom_angle_site_symmetry_1
_geom_angle_site_symmetry_3
_geom_angle_publ_flag
C2 C1 C6 119.0(2) . . ?
C2 C1 C21 123.53(19) . . ?
C6 C1 C21 117.38(19) . . ?
C1 C2 C3 120.3(2) . . ?
C4 C3 C2 120.8(2) . . ?
O14 C4 C3 125.3(2) . . ?
O14 C4 C5 115.57(18) . . ?
C3 C4 C5 119.1(2) . . ?
O5 C5 C6 124.29(19) . . ?
O5 C5 C4 115.96(19) . . ?
C6 C5 C4 119.75(19) . . ?
C5 C6 C1 120.8(2) . . ?
C8 C7 C12 119.4(2) . . ?
C8 C7 C13 120.37(19) . . ?
C12 C7 C13 120.23(19) . . ?
C7 C8 C9 121.0(2) . . ?
C8 C9 C10 119.9(2) . . ?
O10 C10 C9 124.3(2) . . ?
O10 C10 C11 116.09(18) . . ?
C9 C10 C11 119.6(2) . . ?
O9 C11 C12 124.5(2) . . ?
O9 C11 C10 115.43(19) . . ?
C12 C11 C10 120.0(2) . . ?
C11 C12 C7 120.1(2) . . ?
O1 C13 C7 109.37(16) . . ?
O2 C14 O1 125.2(2) . . ?
O2 C14 C15 123.5(2) . . ?
O1 C14 C15 111.25(18) . . ?
N1 C15 C16 122.7(2) . . ?
N1 C15 C14 116.23(18) . . ?
C16 C15 C14 121.03(19) . . ?
C17 C16 C15 118.7(2) . . ?
C16 C17 C18 119.2(2) . . ?
C19 C18 C17 117.9(2) . . ?
N1 C19 C18 123.69(19) . . ?
N1 C19 C20 116.60(19) . . ?
C18 C19 C20 119.7(2) . . ?
O3 C20 O4 125.60(19) . . ?
O3 C20 C19 124.1(2) . . ?
O4 C20 C19 110.35(18) . . ?
O4 C21 C1 107.94(17) . . ?
O5 C22 C23 109.24(18) . . ?
O6 C23 C22 106.79(16) . . ?
O6 C24 C25 108.78(17) . . ?
O7 C25 C24 114.74(18) . . ?
O7 C26 C27 112.99(17) . . ?
O8 C27 C26 114.44(19) . . ?
O8 C28 C29 110.50(17) . . ?
O9 C29 C28 107.64(17) . . ?
O10 C30 C31 108.78(17) . . ?
O11 C31 C30 109.26(17) . . ?
O11 C32 C33 113.23(19) . . ?
O12 C33 C32 109.96(18) . . ?
O12 C34 C35 108.76(18) . . ?
O13 C35 C34 110.37(19) . . ?
O13 C36 C37 109.45(19) . . ?
O14 C37 C36 108.01(18) . . ?
C19 N1 C15 117.76(18) . . ?
C14 O1 C13 119.26(17) . . ?
C20 O4 C21 119.01(17) . . ?
C5 O5 C22 117.19(16) . . ?
C23 O6 C24 113.59(15) . . ?
C25 O7 C26 116.06(16) . . ?
C27 O8 C28 113.06(16) . . ?
C11 O9 C29 117.02(16) . . ?
C10 O10 C30 116.02(16) . . ?
C32 O11 C31 112.78(16) . . ?
C34 O12 C33 111.50(17) . . ?
C36 O13 C35 113.41(17) . . ?
C4 O14 C37 116.60(16) . . ?

loop_
_geom_bond_atom_site_label_1
_geom_bond_atom_site_label_2
_geom_bond_distance
_geom_bond_site_symmetry_2
_geom_bond_publ_flag
C1 C2 1.380(3) . ?
C1 C6 1.399(3) . ?
C1 C21 1.508(3) . ?
C2 C3 1.394(3) . ?
C3 C4 1.385(3) . ?
C4 O14 1.368(3) . ?
C4 C5 1.401(3) . ?
C5 O5 1.374(3) . ?
C5 C6 1.387(3) . ?
C7 C8 1.375(3) . ?
C7 C12 1.408(3) . ?
C7 C13 1.501(3) . ?
C8 C9 1.388(3) . ?
C9 C10 1.396(3) . ?
C10 O10 1.368(3) . ?
C10 C11 1.399(3) . ?
C11 O9 1.379(3) . ?
C11 C12 1.387(3) . ?
C13 O1 1.471(3) . ?
C14 O2 1.197(3) . ?
C14 O1 1.319(3) . ?
C14 C15 1.502(3) . ?
C15 N1 1.337(3) . ?
C15 C16 1.394(3) . ?
C16 C17 1.376(3) . ?
C17 C18 1.390(3) . ?
C18 C19 1.389(3) . ?
C19 N1 1.331(3) . ?
C19 C20 1.503(3) . ?
C20 O3 1.201(3) . ?
C20 O4 1.333(3) . ?
C21 O4 1.450(2) . ?
C22 O5 1.431(3) . ?
C22 C23 1.498(3) . ?
C23 O6 1.416(3) . ?
C24 O6 1.426(3) . ?
C24 C25 1.505(3) . ?
C25 O7 1.432(3) . ?
C26 O7 1.437(3) . ?
C26 C27 1.508(3) . ?
C27 O8 1.426(3) . ?
C28 O8 1.438(3) . ?
C28 C29 1.505(3) . ?
C29 O9 1.437(3) . ?
C30 O10 1.442(3) . ?
C30 C31 1.492(3) . ?
C31 O11 1.430(3) . ?
C32 O11 1.423(3) . ?
C32 C33 1.496(3) . ?
C33 O12 1.424(3) . ?
C34 O12 1.420(3) . ?
C34 C35 1.499(3) . ?
C35 O13 1.423(3) . ?
C36 O13 1.413(3) . ?
C36 C37 1.495(4) . ?
C37 O14 1.435(3) . ?

loop_
_geom_torsion_atom_site_label_1
_geom_torsion_atom_site_label_2
_geom_torsion_atom_site_label_3
_geom_torsion_atom_site_label_4
_geom_torsion
_geom_torsion_site_symmetry_1
_geom_torsion_site_symmetry_2
_geom_torsion_site_symmetry_3
_geom_torsion_site_symmetry_4
_geom_torsion_publ_flag
C6 C1 C2 C3 -2.8(3) . . . . ?
C21 C1 C2 C3 174.6(2) . . . . ?
C1 C2 C3 C4 0.4(3) . . . . ?
C2 C3 C4 O14 -178.2(2) . . . . ?
C2 C3 C4 C5 3.1(3) . . . . ?
O14 C4 C5 O5 -2.6(3) . . . . ?
C3 C4 C5 O5 176.24(19) . . . . ?
O14 C4 C5 C6 176.93(19) . . . . ?
C3 C4 C5 C6 -4.2(3) . . . . ?
O5 C5 C6 C1 -178.64(18) . . . . ?
C4 C5 C6 C1 1.9(3) . . . . ?
C2 C1 C6 C5 1.7(3) . . . . ?
C21 C1 C6 C5 -175.91(19) . . . . ?
C12 C7 C8 C9 1.9(3) . . . . ?
C13 C7 C8 C9 -176.6(2) . . . . ?
C7 C8 C9 C10 0.3(3) . . . . ?
C8 C9 C10 O10 176.4(2) . . . . ?
C8 C9 C10 C11 -1.9(3) . . . . ?
O10 C10 C11 O9 2.1(3) . . . . ?
C9 C10 C11 O9 -179.39(19) . . . . ?
O10 C10 C11 C12 -176.96(19) . . . . ?
C9 C10 C11 C12 1.5(3) . . . . ?
O9 C11 C12 C7 -178.41(19) . . . . ?
C10 C11 C12 C7 0.6(3) . . . . ?
C8 C7 C12 C11 -2.3(3) . . . . ?
C13 C7 C12 C11 176.1(2) . . . . ?
C8 C7 C13 O1 -102.6(2) . . . . ?
C12 C7 C13 O1 79.0(2) . . . . ?
O2 C14 C15 N1 -161.1(2) . . . . ?
O1 C14 C15 N1 18.9(3) . . . . ?
O2 C14 C15 C16 17.8(4) . . . . ?
O1 C14 C15 C16 -162.23(19) . . . . ?
N1 C15 C16 C17 1.3(3) . . . . ?
C14 C15 C16 C17 -177.5(2) . . . . ?
C15 C16 C17 C18 -0.6(3) . . . . ?
C16 C17 C18 C19 -0.5(3) . . . . ?
C17 C18 C19 N1 1.0(3) . . . . ?
C17 C18 C19 C20 -179.30(18) . . . . ?
N1 C19 C20 O3 -176.17(19) . . . . ?
C18 C19 C20 O3 4.1(3) . . . . ?
N1 C19 C20 O4 3.6(2) . . . . ?
C18 C19 C20 O4 -176.06(18) . . . . ?
C2 C1 C21 O4 11.2(3) . . . . ?
C6 C1 C21 O4 -171.38(17) . . . . ?
O5 C22 C23 O6 -63.3(2) . . . . ?
O6 C24 C25 O7 84.5(2) . . . . ?
O7 C26 C27 O8 71.2(2) . . . . ?
O8 C28 C29 O9 -75.3(2) . . . . ?
O10 C30 C31 O11 82.1(2) . . . . ?
O11 C32 C33 O12 -72.0(2) . . . . ?
O12 C34 C35 O13 67.0(2) . . . . ?
O13 C36 C37 O14 66.2(3) . . . . ?
C18 C19 N1 C15 -0.4(3) . . . . ?
C20 C19 N1 C15 179.91(17) . . . . ?
C16 C15 N1 C19 -0.8(3) . . . . ?
C14 C15 N1 C19 178.12(18) . . . . ?
O2 C14 O1 C13 9.9(3) . . . . ?
C15 C14 O1 C13 -170.04(17) . . . . ?
C7 C13 O1 C14 99.8(2) . . . . ?
O3 C20 O4 C21 -3.5(3) . . . . ?
C19 C20 O4 C21 176.72(16) . . . . ?
C1 C21 O4 C20 -135.64(18) . . . . ?
C6 C5 O5 C22 16.4(3) . . . . ?
C4 C5 O5 C22 -164.05(18) . . . . ?
C23 C22 O5 C5 147.78(17) . . . . ?
C22 C23 O6 C24 -165.75(17) . . . . ?
C25 C24 O6 C23 -179.15(18) . . . . ?
C24 C25 O7 C26 -70.7(2) . . . . ?
C27 C26 O7 C25 -91.2(2) . . . . ?
C26 C27 O8 C28 69.0(2) . . . . ?
C29 C28 O8 C27 125.91(18) . . . . ?
C12 C11 O9 C29 -3.0(3) . . . . ?
C10 C11 O9 C29 177.94(18) . . . . ?
C28 C29 O9 C11 -179.41(17) . . . . ?
C9 C10 O10 C30 -4.1(3) . . . . ?
C11 C10 O10 C30 174.33(18) . . . . ?
C31 C30 O10 C10 -174.82(18) . . . . ?
C33 C32 O11 C31 96.0(2) . . . . ?
C30 C31 O11 C32 175.51(18) . . . . ?
C35 C34 O12 C33 -176.20(19) . . . . ?
C32 C33 O12 C34 179.65(18) . . . . ?
C37 C36 O13 C35 168.7(2) . . . . ?
C34 C35 O13 C36 -124.2(2) . . . . ?
C3 C4 O14 C37 2.4(3) . . . . ?
C5 C4 O14 C37 -178.79(19) . . . . ?
C36 C37 O14 C4 174.75(19) . . . . ?

loop_
_cod_related_entry_id
_cod_related_entry_database
_cod_related_entry_code
1 ChemSpider 30658798
